data_4037637
loop_
_publ_author_name
'Zhang, Peng-Fei'
'Zhuang, Fang-Dong'
'Sun, Ze-Hao'
'Lu, Yang'
'Wang, Jie-Yu'
'Pei, Jian'

_publ_section_title
;
 Rapid Construction of Fold-Line-Shaped BN-Embedded Polycyclic Aromatic
 Compounds through Diels-Alder Reaction.
;
_journal_name_full 'The Journal of organic chemistry'
_journal_paper_doi 10.1021/acs.joc.9b02956
_journal_year 2019
_chemical_formula_moiety 'C20 H14 B N'
_chemical_formula_sum 'C20 H14 B N'
_chemical_formula_weight 279.13
_space_group_crystal_system monoclinic
_space_group_IT_number 4
_space_group_name_Hall 'P 2yb'
_space_group_name_H-M_alt 'P 1 21 1'
_atom_sites_solution_hydrogens geom
_atom_sites_solution_primary dual
_audit_creation_date 2018-04-18
_audit_creation_method
;
Olex2 1.2
(compiled 2018.04.03 svn.r3497 for OlexSys, GUI svn.r5486)
;
_audit_update_record
;
????
;
_cell_angle_alpha 90
_cell_angle_beta 95.51(3)
_cell_angle_gamma 90
_cell_formula_units_Z 2
_cell_length_a 8.2149(16)
_cell_length_b 6.3407(13)
_cell_length_c 13.524(3)
_cell_measurement_reflns_used 2141
_cell_measurement_temperature 153(2)
_cell_measurement_theta_max 27.4778
_cell_measurement_theta_min 2.4909
_cell_volume 701.2(3)
_computing_molecular_graphics 'Olex2 (Dolomanov et al., 2009)'
_computing_publication_material 'Olex2 (Dolomanov et al., 2009)'
_computing_structure_refinement 'XL (Sheldrick, 2008)'
_computing_structure_solution 'ShelXT (Sheldrick, 2015)'
_diffrn_ambient_temperature 153.15
_diffrn_measured_fraction_theta_full 0.991
_diffrn_measured_fraction_theta_max 0.991
_diffrn_measurement_device_type 'multiwire proportional'
_diffrn_measurement_method 'phi and omega scans'
_diffrn_radiation_monochromator graphite
_diffrn_radiation_type MoK\a
_diffrn_radiation_wavelength 0.71073
_diffrn_reflns_av_R_equivalents 0.0399
_diffrn_reflns_av_unetI/netI 0.0394
_diffrn_reflns_Laue_measured_fraction_full 0.991
_diffrn_reflns_Laue_measured_fraction_max 0.991
_diffrn_reflns_limit_h_max 10
_diffrn_reflns_limit_h_min -10
_diffrn_reflns_limit_k_max 8
_diffrn_reflns_limit_k_min -8
_diffrn_reflns_limit_l_max 17
_diffrn_reflns_limit_l_min -17
_diffrn_reflns_number 8417
_diffrn_reflns_point_group_measured_fraction_full 0.990
_diffrn_reflns_point_group_measured_fraction_max 0.983
_diffrn_reflns_theta_full 25.242
_diffrn_reflns_theta_max 27.493
_diffrn_reflns_theta_min 2.788
_exptl_absorpt_coefficient_mu 0.076
_exptl_absorpt_correction_T_max 1.0000
_exptl_absorpt_correction_T_min 0.9004
_exptl_absorpt_correction_type multi-scan
_exptl_absorpt_process_details 'CrystalClear (Rigaku Inc., 2008)'
_exptl_crystal_colour colorless
_exptl_crystal_density_diffrn 1.322
_exptl_crystal_description block
_exptl_crystal_F_000 292
_exptl_crystal_size_max 0.24
_exptl_crystal_size_mid 0.21
_exptl_crystal_size_min 0.12
_refine_diff_density_max 0.305
_refine_diff_density_min -0.195
_refine_diff_density_rms 0.049
_refine_ls_abs_structure_details
;
 Flack x determined using 1014 quotients [(I+)-(I-)]/[(I+)+(I-)]
 (Parsons, Flack and Wagner, Acta Cryst. B69 (2013) 249-259).
;
_refine_ls_abs_structure_Flack -4.3(10)
_refine_ls_extinction_method none
_refine_ls_goodness_of_fit_ref 1.075
_refine_ls_hydrogen_treatment constr
_refine_ls_matrix_type full
_refine_ls_number_parameters 199
_refine_ls_number_reflns 3171
_refine_ls_number_restraints 1
_refine_ls_restrained_S_all 1.075
_refine_ls_R_factor_all 0.0663
_refine_ls_R_factor_gt 0.0616
_refine_ls_shift/su_max 0.000
_refine_ls_shift/su_mean 0.000
_refine_ls_structure_factor_coef Fsqd
_refine_ls_weighting_details 'w=1/[\s^2^(Fo^2^)+(0.0755P)^2^+0.2471P] where P=(Fo^2^+2Fc^2^)/3'
_refine_ls_weighting_scheme calc
_refine_ls_wR_factor_gt 0.1529
_refine_ls_wR_factor_ref 0.1577
_reflns_Friedel_coverage 0.819
_reflns_Friedel_fraction_full 0.988
_reflns_Friedel_fraction_max 0.973
_reflns_number_gt 2931
_reflns_number_total 3171
_reflns_threshold_expression 'I > 2\s(I)'
_cod_data_source_file jo9b02956_si_002.cif
_cod_data_source_block bww18222
_cod_original_cell_volume 701.2(2)
_cod_database_code 4037637
_shelx_shelxl_version_number 2014/7
_shelx_space_group_comment
;
The symmetry employed for this shelxl refinement is uniquely defined
by the following loop, which should always be used as a source of
symmetry information in preference to the above space-group names.
They are only intended as comments.
;
_shelx_estimated_absorpt_t_max 0.991
_shelx_estimated_absorpt_t_min 0.982
_olex2_refinement_description
;
1. Fixed Uiso
 At 1.2 times of:
  All C(H) groups
2.a Aromatic/amide H refined with riding coordinates:
 C18(H18), C13(H13), C11(H11), C7(H7), C8(H8), C12(H12), C15(H15), C2(H2),
 C17(H17), C20(H20), C5(H5), C16(H16), C3(H3), C4(H4)
;
_olex2_submission_special_instructions 'No special instructions were received'

loop_
_space_group_symop_operation_xyz
'x, y, z'
'-x, y+1/2, -z'

loop_
_atom_site_label
_atom_site_type_symbol
_atom_site_fract_x
_atom_site_fract_y
_atom_site_fract_z
_atom_site_U_iso_or_equiv
_atom_site_adp_type
_atom_site_occupancy
_atom_site_site_symmetry_order
_atom_site_calc_flag
_atom_site_refinement_flags_posn
N1 N 0.3545(3) 0.5775(4) 0.61402(19) 0.0260(6) Uani 1 1 d .
C18 C -0.0341(4) 0.2012(6) 0.2296(2) 0.0312(7) Uani 1 1 d .
H18 H -0.0650 0.0717 0.2577 0.037 Uiso 1 1 calc R
C6 C 0.3861(4) 0.3593(5) 0.7617(2) 0.0270(7) Uani 1 1 d .
C19 C 0.0621(4) 0.3464(5) 0.2890(2) 0.0266(7) Uani 1 1 d .
C13 C 0.2025(4) 0.6874(5) 0.3049(2) 0.0287(7) Uani 1 1 d .
H13 H 0.2366 0.8147 0.2761 0.034 Uiso 1 1 calc R
C11 C 0.3355(4) 0.7996(5) 0.4676(2) 0.0295(7) Uani 1 1 d .
H11 H 0.3609 0.9316 0.4396 0.035 Uiso 1 1 calc R
C7 C 0.2793(4) 0.2029(5) 0.7145(2) 0.0308(7) Uani 1 1 d .
H7 H 0.2542 0.0812 0.7511 0.037 Uiso 1 1 calc R
C8 C 0.2131(4) 0.2232(5) 0.6195(2) 0.0290(7) Uani 1 1 d .
H8 H 0.1421 0.1181 0.5897 0.035 Uiso 1 1 calc R
C12 C 0.3866(4) 0.7638(5) 0.5638(2) 0.0298(7) Uani 1 1 d .
H12 H 0.4479 0.8710 0.5996 0.036 Uiso 1 1 calc R
C15 C 0.0586(4) 0.5782(6) 0.1437(2) 0.0316(7) Uani 1 1 d .
H15 H 0.0910 0.7046 0.1133 0.038 Uiso 1 1 calc R
C2 C 0.5308(4) 0.6932(6) 0.7632(2) 0.0326(7) Uani 1 1 d .
H2 H 0.5580 0.8197 0.7310 0.039 Uiso 1 1 calc R
C17 C -0.0833(4) 0.2441(6) 0.1325(2) 0.0355(8) Uani 1 1 d .
H17 H -0.1491 0.1455 0.0938 0.043 Uiso 1 1 calc R
C20 C 0.1094(4) 0.3092(5) 0.3914(2) 0.0270(7) Uani 1 1 d .
H20 H 0.0788 0.1803 0.4203 0.032 Uiso 1 1 calc R
C1 C 0.4239(3) 0.5478(5) 0.7130(2) 0.0262(7) Uani 1 1 d .
C14 C 0.1097(4) 0.5395(5) 0.2459(2) 0.0270(7) Uani 1 1 d .
C10 C 0.2440(4) 0.6481(5) 0.4046(2) 0.0279(7) Uani 1 1 d .
C5 C 0.4556(4) 0.3253(6) 0.8605(2) 0.0355(8) Uani 1 1 d .
H5 H 0.4294 0.2002 0.8943 0.043 Uiso 1 1 calc R
C16 C -0.0364(4) 0.4353(6) 0.0892(2) 0.0356(8) Uani 1 1 d .
H16 H -0.0714 0.4645 0.0216 0.043 Uiso 1 1 calc R
C9 C 0.1985(4) 0.4547(5) 0.4501(2) 0.0256(6) Uani 1 1 d .
C3 C 0.5964(4) 0.6539(6) 0.8590(3) 0.0402(9) Uani 1 1 d .
H3 H 0.6680 0.7546 0.8920 0.048 Uiso 1 1 calc R
C4 C 0.5601(4) 0.4699(7) 0.9084(2) 0.0391(8) Uani 1 1 d .
H4 H 0.6068 0.4445 0.9743 0.047 Uiso 1 1 calc R
B1 B 0.2550(4) 0.4183(6) 0.5615(2) 0.0262(7) Uani 1 1 d .

loop_
_atom_site_aniso_label
_atom_site_aniso_U_11
_atom_site_aniso_U_22
_atom_site_aniso_U_33
_atom_site_aniso_U_23
_atom_site_aniso_U_13
_atom_site_aniso_U_12
N1 0.0255(12) 0.0242(14) 0.0284(13) -0.0015(11) 0.0033(10) 0.0016(11)
C18 0.0283(15) 0.0357(18) 0.0301(15) -0.0014(13) 0.0048(12) 0.0024(14)
C6 0.0228(13) 0.0316(17) 0.0264(14) -0.0034(13) 0.0020(11) 0.0013(13)
C19 0.0238(13) 0.0296(16) 0.0266(14) -0.0024(12) 0.0033(12) -0.0014(13)
C13 0.0278(15) 0.0261(16) 0.0323(15) 0.0023(13) 0.0029(12) -0.0007(13)
C11 0.0284(14) 0.0249(16) 0.0352(15) 0.0021(13) 0.0026(12) -0.0056(13)
C7 0.0310(16) 0.0309(16) 0.0311(15) 0.0032(13) 0.0057(13) -0.0001(14)
C8 0.0260(14) 0.0290(16) 0.0316(15) -0.0034(13) -0.0002(12) -0.0031(13)
C12 0.0282(15) 0.0251(16) 0.0360(15) -0.0010(13) 0.0024(12) -0.0023(13)
C15 0.0349(16) 0.0318(17) 0.0282(15) 0.0032(13) 0.0040(13) -0.0009(14)
C2 0.0280(16) 0.0324(18) 0.0366(16) -0.0046(14) -0.0008(13) -0.0036(14)
C17 0.0306(16) 0.045(2) 0.0310(16) -0.0075(15) 0.0007(13) -0.0046(15)
C20 0.0255(14) 0.0286(17) 0.0271(14) 0.0021(13) 0.0030(11) 0.0009(13)
C1 0.0217(14) 0.0314(18) 0.0257(14) -0.0004(12) 0.0037(11) 0.0044(13)
C14 0.0235(14) 0.0301(18) 0.0281(15) 0.0000(13) 0.0063(12) 0.0027(12)
C10 0.0238(14) 0.0279(17) 0.0320(15) 0.0005(13) 0.0024(12) 0.0056(13)
C5 0.0365(17) 0.042(2) 0.0281(15) 0.0020(14) 0.0025(13) -0.0001(16)
C16 0.0362(17) 0.047(2) 0.0237(14) 0.0024(15) 0.0030(12) 0.0002(16)
C9 0.0236(13) 0.0268(16) 0.0264(13) -0.0011(12) 0.0016(11) 0.0015(12)
C3 0.0353(18) 0.046(2) 0.0381(18) -0.0116(16) -0.0042(14) -0.0017(16)
C4 0.0392(18) 0.052(2) 0.0243(14) -0.0069(16) -0.0056(13) 0.0000(17)
B1 0.0245(16) 0.0269(18) 0.0271(16) -0.0015(15) 0.0024(13) 0.0060(14)

loop_
_atom_type_symbol
_atom_type_description
_atom_type_scat_dispersion_real
_atom_type_scat_dispersion_imag
_atom_type_scat_source
C C 0.0033 0.0016 'International Tables Vol C Tables 4.2.6.8 and 6.1.1.4'
H H 0.0000 0.0000 'International Tables Vol C Tables 4.2.6.8 and 6.1.1.4'
B B 0.0013 0.0007 'International Tables Vol C Tables 4.2.6.8 and 6.1.1.4'
N N 0.0061 0.0033 'International Tables Vol C Tables 4.2.6.8 and 6.1.1.4'

loop_
_geom_angle_atom_site_label_1
_geom_angle_atom_site_label_2
_geom_angle_atom_site_label_3
_geom_angle
C12 N1 C1 119.5(3)
C12 N1 B1 118.4(3)
C1 N1 B1 122.0(3)
C19 C18 H18 119.5
C17 C18 H18 119.5
C17 C18 C19 121.0(3)
C1 C6 C7 122.1(3)
C1 C6 C5 118.7(3)
C5 C6 C7 119.2(3)
C18 C19 C20 122.1(3)
C18 C19 C14 119.2(3)
C20 C19 C14 118.7(3)
C14 C13 H13 119.9
C10 C13 H13 119.9
C10 C13 C14 120.2(3)
C12 C11 H11 118.2
C12 C11 C10 123.6(3)
C10 C11 H11 118.2
C6 C7 H7 119.0
C8 C7 C6 122.0(3)
C8 C7 H7 119.0
C7 C8 H8 120.8
C7 C8 B1 118.5(3)
B1 C8 H8 120.8
N1 C12 H12 118.2
C11 C12 N1 123.7(3)
C11 C12 H12 118.2
C14 C15 H15 119.7
C16 C15 H15 119.7
C16 C15 C14 120.5(3)
C1 C2 H2 119.8
C3 C2 H2 119.8
C3 C2 C1 120.5(3)
C18 C17 H17 120.0
C18 C17 C16 120.1(3)
C16 C17 H17 120.0
C19 C20 H20 119.0
C9 C20 C19 122.0(3)
C9 C20 H20 119.0
C6 C1 N1 117.8(3)
C2 C1 N1 123.1(3)
C2 C1 C6 119.0(3)
C19 C14 C15 118.4(3)
C13 C14 C19 119.7(3)
C13 C14 C15 121.8(3)
C13 C10 C11 121.4(3)
C13 C10 C9 121.4(3)
C9 C10 C11 117.2(3)
C6 C5 H5 119.4
C4 C5 C6 121.3(3)
C4 C5 H5 119.4
C15 C16 C17 120.7(3)
C15 C16 H16 119.7
C17 C16 H16 119.7
C20 C9 C10 118.0(3)
C20 C9 B1 123.5(3)
C10 C9 B1 118.5(3)
C2 C3 H3 119.3
C2 C3 C4 121.4(3)
C4 C3 H3 119.3
C5 C4 C3 119.1(3)
C5 C4 H4 120.5
C3 C4 H4 120.5
N1 B1 C8 117.4(3)
N1 B1 C9 118.5(3)
C8 B1 C9 124.1(3)

loop_
_geom_bond_atom_site_label_1
_geom_bond_atom_site_label_2
_geom_bond_distance
N1 C12 1.400(4)
N1 C1 1.416(4)
N1 B1 1.442(4)
C18 H18 0.9500
C18 C19 1.412(4)
C18 C17 1.364(4)
C6 C7 1.432(4)
C6 C1 1.414(4)
C6 C5 1.419(4)
C19 C20 1.422(4)
C19 C14 1.426(4)
C13 H13 0.9500
C13 C14 1.407(4)
C13 C10 1.381(4)
C11 H11 0.9500
C11 C12 1.348(4)
C11 C10 1.446(4)
C7 H7 0.9500
C7 C8 1.353(4)
C8 H8 0.9500
C8 B1 1.522(5)
C12 H12 0.9500
C15 H15 0.9500
C15 C14 1.428(4)
C15 C16 1.364(5)
C2 H2 0.9500
C2 C1 1.403(4)
C2 C3 1.377(5)
C17 H17 0.9500
C17 C16 1.416(5)
C20 H20 0.9500
C20 C9 1.380(4)
C10 C9 1.437(4)
C5 H5 0.9500
C5 C4 1.375(5)
C16 H16 0.9500
C9 B1 1.551(4)
C3 H3 0.9500
C3 C4 1.391(6)
C4 H4 0.9500

loop_
_geom_torsion_atom_site_label_1
_geom_torsion_atom_site_label_2
_geom_torsion_atom_site_label_3
_geom_torsion_atom_site_label_4
_geom_torsion
C18 C19 C20 C9 -177.7(3)
C18 C19 C14 C13 178.6(3)
C18 C19 C14 C15 -0.3(4)
C18 C17 C16 C15 0.2(5)
C6 C7 C8 B1 0.3(5)
C6 C5 C4 C3 0.7(5)
C19 C18 C17 C16 0.8(5)
C19 C20 C9 C10 -0.2(4)
C19 C20 C9 B1 -178.9(3)
C13 C10 C9 C20 -0.9(4)
C13 C10 C9 B1 177.8(3)
C11 C10 C9 C20 179.2(3)
C11 C10 C9 B1 -2.1(4)
C7 C6 C1 N1 -1.0(4)
C7 C6 C1 C2 -179.4(3)
C7 C6 C5 C4 179.3(3)
C7 C8 B1 N1 -4.2(4)
C7 C8 B1 C9 175.4(3)
C12 N1 C1 C6 178.9(3)
C12 N1 C1 C2 -2.9(4)
C12 N1 B1 C8 -176.3(3)
C12 N1 B1 C9 4.1(4)
C12 C11 C10 C13 -176.2(3)
C12 C11 C10 C9 3.6(4)
C2 C3 C4 C5 -0.4(6)
C17 C18 C19 C20 177.4(3)
C17 C18 C19 C14 -0.7(4)
C20 C19 C14 C13 0.4(4)
C20 C19 C14 C15 -178.5(3)
C20 C9 B1 N1 177.0(3)
C20 C9 B1 C8 -2.6(4)
C1 N1 C12 C11 175.2(3)
C1 N1 B1 C8 5.7(4)
C1 N1 B1 C9 -173.9(2)
C1 C6 C7 C8 2.4(5)
C1 C6 C5 C4 -1.1(5)
C1 C2 C3 C4 0.4(5)
C14 C19 C20 C9 0.5(4)
C14 C13 C10 C11 -178.3(3)
C14 C13 C10 C9 1.8(4)
C14 C15 C16 C17 -1.3(5)
C10 C13 C14 C19 -1.5(4)
C10 C13 C14 C15 177.4(3)
C10 C11 C12 N1 -1.2(5)
C10 C9 B1 N1 -1.7(4)
C10 C9 B1 C8 178.8(3)
C5 C6 C7 C8 -178.0(3)
C5 C6 C1 N1 179.4(3)
C5 C6 C1 C2 1.0(4)
C16 C15 C14 C19 1.3(5)
C16 C15 C14 C13 -177.6(3)
C3 C2 C1 N1 -179.0(3)
C3 C2 C1 C6 -0.7(5)
B1 N1 C12 C11 -2.9(4)
B1 N1 C1 C6 -3.1(4)
B1 N1 C1 C2 175.2(3)
